data_2242611
loop_
_publ_author_name
'Yamane, Hisanori'
'Hiraka, Keita'

_publ_section_title
;
 Crystal structure of Ti~8~Bi~9~O~0.25~ containing interstitial oxygen
 atoms
;
_journal_issue 9
_journal_name_full 'Acta Crystallographica Section E'
_journal_page_first 1366
_journal_page_last 1368
_journal_paper_doi 10.1107/S205698901801188X
_journal_volume 74
_journal_year 2018
_chemical_formula_iupac 'Ti8 Bi9 O0.25'
_chemical_formula_sum 'Bi9 O0.25 Ti8'
_chemical_formula_weight 2267.94
_chemical_name_common 'titanium bismuth suboxide'
_chemical_name_systematic
;
Titanium bismuth oxide (8/9/0.25)
;
_space_group_crystal_system tetragonal
_space_group_IT_number 129
_space_group_name_Hall '-P 4a 2a'
_space_group_name_H-M_alt 'P 4/n m m'
_symmetry_space_group_name_Hall '-P 4a 2a'
_symmetry_space_group_name_H-M 'P 4/n m m :2'
_audit_creation_method SHELXL-2014/7
_cell_angle_alpha 90
_cell_angle_beta 90
_cell_angle_gamma 90
_cell_formula_units_Z 2
_cell_length_a 10.3198(2)
_cell_length_b 10.3198(2)
_cell_length_c 7.36840(10)
_cell_measurement_reflns_used 9927
_cell_measurement_temperature 301(2)
_cell_measurement_theta_max 36.3100
_cell_measurement_theta_min 2.7648
_cell_volume 784.72(2)
_computing_cell_refinement
;
SAINT (Bruker, 2015)
;
_computing_data_collection
;
APEX3 (Bruker, 2015)
;
_computing_data_reduction
;
SAINT (Bruker, 2015)
;
_computing_molecular_graphics
;
<i>VESTA</i> (Momma & Izumi, 2011)
;
_computing_publication_material
;
publCIF (Westrip, 2010)
;
_computing_structure_refinement
;
SHELXL2014 (Sheldrick, 2015b)
;
_computing_structure_solution
;
SHELXT (Sheldrick, 2015a)
;
_diffrn_ambient_temperature 301(2)
_diffrn_detector_area_resol_mean 7.4074
_diffrn_measured_fraction_theta_full 1.000
_diffrn_measured_fraction_theta_max 1.000
_diffrn_measurement_device_type 'Bruker APEXII CCD'
_diffrn_measurement_method '\w- and \f-scans'
_diffrn_radiation_type MoK\a
_diffrn_radiation_wavelength 0.71073
_diffrn_reflns_av_R_equivalents 0.0589
_diffrn_reflns_limit_h_max 17
_diffrn_reflns_limit_h_min -17
_diffrn_reflns_limit_k_max 17
_diffrn_reflns_limit_k_min -16
_diffrn_reflns_limit_l_max 12
_diffrn_reflns_limit_l_min -11
_diffrn_reflns_number 14767
_diffrn_reflns_theta_full 25.242
_diffrn_reflns_theta_max 36.320
_diffrn_reflns_theta_min 2.764
_exptl_absorpt_coefficient_mu 104.263
_exptl_absorpt_correction_T_max 0.0752
_exptl_absorpt_correction_T_min 0.0108
_exptl_absorpt_correction_type numerical
_exptl_absorpt_process_details
;
(<i>SADABS</i>; Krause <i>et al.</i>, 2015)
;
_exptl_crystal_colour black
_exptl_crystal_density_diffrn 9.598
_exptl_crystal_description granule
_exptl_crystal_F_000 1850
_exptl_crystal_size_max 0.095
_exptl_crystal_size_mid 0.077
_exptl_crystal_size_min 0.063
_refine_diff_density_max 1.549
_refine_diff_density_min -1.606
_refine_ls_extinction_coef 0.00132(8)
_refine_ls_extinction_expression Fc^*^=kFc[1+0.001xFc^2^\l^3^/sin(2\q)]^-1/4^
_refine_ls_extinction_method
;
SHELXL2014 (Sheldrick, 2015b)
;
_refine_ls_goodness_of_fit_ref 1.361
_refine_ls_matrix_type full
_refine_ls_number_parameters 34
_refine_ls_number_reflns 1101
_refine_ls_number_restraints 0
_refine_ls_restrained_S_all 1.361
_refine_ls_R_factor_all 0.0208
_refine_ls_R_factor_gt 0.0201
_refine_ls_shift/su_max 0.000
_refine_ls_shift/su_mean 0.000
_refine_ls_structure_factor_coef Fsqd
_refine_ls_weighting_details 'w=1/[\s^2^(Fo^2^)+5.5451P] where P=(Fo^2^+2Fc^2^)/3'
_refine_ls_weighting_scheme calc
_refine_ls_wR_factor_gt 0.0439
_refine_ls_wR_factor_ref 0.0441
_reflns_number_gt 1079
_reflns_number_total 1101
_reflns_threshold_expression 'I > 2\s(I)'
_cod_data_source_file wm5456sup1.cif
_cod_data_source_block I
_cod_original_cell_volume 784.72(3)
_cod_original_formula_sum 'Bi9 Ti8 O0.25'
_cod_database_code 2242611
_shelx_space_group_comment
;
The symmetry employed for this shelxl refinement is uniquely defined
by the following loop, which should always be used as a source of
symmetry information in preference to the above space-group names.
They are only intended as comments.
;
_shelx_estimated_absorpt_t_min 0.036
_shelx_estimated_absorpt_t_max 0.058

loop_
_space_group_symop_operation_xyz
'x, y, z'
'-x+1/2, -y+1/2, z'
'-y+1/2, x, z'
'y, -x+1/2, z'
'-x, y+1/2, -z'
'x+1/2, -y, -z'
'y+1/2, x+1/2, -z'
'-y, -x, -z'
'-x, -y, -z'
'x-1/2, y-1/2, -z'
'y-1/2, -x, -z'
'-y, x-1/2, -z'
'x, -y-1/2, z'
'-x-1/2, y, z'
'-y-1/2, -x-1/2, z'
'y, x, z'

loop_
_atom_site_type_symbol
_atom_site_label
_atom_site_fract_x
_atom_site_fract_y
_atom_site_fract_z
_atom_site_U_iso_or_equiv
_atom_site_adp_type
_atom_site_calc_flag
_atom_site_occupancy
Ti Ti1 0.2500 0.60505(11) 0.15508(15) 0.00985(18) Uani d 1
Ti Ti2 0.0000 0.0000 0.0000 0.0082(2) Uani d 1
Ti Ti3 0.2500 0.2500 0.0782(3) 0.0161(4) Uani d 1
Ti Ti4 0.2500 0.2500 0.5769(3) 0.0094(3) Uani d 1
Bi Bi1 0.08500(2) 0.08500(2) 0.34804(3) 0.00996(6) Uani d 1
Bi Bi2 0.2500 0.01379(2) 0.80886(3) 0.00990(6) Uani d 1
Bi Bi3 0.7500 0.2500 0.5000 0.01392(9) Uani d 1
O O1 0.7500 0.2500 0.0000 0.001(6) Uiso d 0.25(4)

loop_
_atom_site_aniso_label
_atom_site_aniso_U_11
_atom_site_aniso_U_22
_atom_site_aniso_U_33
_atom_site_aniso_U_12
_atom_site_aniso_U_13
_atom_site_aniso_U_23
Ti1 0.0095(4) 0.0098(4) 0.0102(4) 0.000 0.000 -0.0005(3)
Ti2 0.0073(3) 0.0073(3) 0.0099(6) 0.0006(4) 0.0002(3) 0.0002(3)
Ti3 0.0180(6) 0.0180(6) 0.0122(9) 0.000 0.000 0.000
Ti4 0.0081(5) 0.0081(5) 0.0119(8) 0.000 0.000 0.000
Bi1 0.01015(7) 0.01015(7) 0.00956(10) -0.00054(6) -0.00099(4) -0.00099(4)
Bi2 0.00785(9) 0.01194(10) 0.00990(10) 0.000 0.000 0.00110(6)
Bi3 0.01626(13) 0.01626(13) 0.00924(17) 0.000 0.000 0.000

loop_
_atom_type_symbol
_atom_type_description
_atom_type_scat_dispersion_real
_atom_type_scat_dispersion_imag
_atom_type_scat_source
O O 0.0106 0.0060 'International Tables Vol C Tables 4.2.6.8 and 6.1.1.4'
Ti Ti 0.2776 0.4457 'International Tables Vol C Tables 4.2.6.8 and 6.1.1.4'
Bi Bi -4.1077 10.2566 'International Tables Vol C Tables 4.2.6.8 and 6.1.1.4'

loop_
_geom_angle_atom_site_label_1
_geom_angle_atom_site_label_2
_geom_angle_atom_site_label_3
_geom_angle_site_symmetry_1
_geom_angle_site_symmetry_3
_geom_angle
_geom_angle_publ_flag
O1 Ti1 Bi2 9_665 2_554 78.30(4) no
O1 Ti1 Bi3 9_665 9_666 96.90(4) no
Bi2 Ti1 Bi3 2_554 9_666 175.19(4) no
O1 Ti1 Bi1 9_665 4 144.872(13) no
Bi2 Ti1 Bi1 2_554 4 98.38(3) no
Bi3 Ti1 Bi1 9_666 4 85.54(3) no
O1 Ti1 Bi1 9_665 2 144.872(13) no
Bi2 Ti1 Bi1 2_554 2 98.38(3) no
Bi3 Ti1 Bi1 9_666 2 85.54(3) no
Bi1 Ti1 Bi1 4 2 70.21(3) no
O1 Ti1 Ti1 9_665 2_565 37.37(3) no
Bi2 Ti1 Ti1 2_554 2_565 115.67(2) no
Bi3 Ti1 Ti1 9_666 2_565 59.52(2) no
Bi1 Ti1 Ti1 4 2_565 131.482(19) no
Bi1 Ti1 Ti1 2 2_565 131.482(19) no
O1 Ti1 Ti2 9_665 4 93.18(3) no
Bi2 Ti1 Ti2 2_554 4 60.259(18) no
Bi3 Ti1 Ti2 9_666 4 120.510(18) no
Bi1 Ti1 Ti2 4 4 56.850(12) no
Bi1 Ti1 Ti2 2 4 115.77(3) no
Ti1 Ti1 Ti2 2_565 4 111.02(2) no
O1 Ti1 Ti2 9_665 2 93.18(3) no
Bi2 Ti1 Ti2 2_554 2 60.259(18) no
Bi3 Ti1 Ti2 9_666 2 120.510(18) no
Bi1 Ti1 Ti2 4 2 115.77(3) no
Bi1 Ti1 Ti2 2 2 56.850(12) no
Ti1 Ti1 Ti2 2_565 2 111.02(2) no
Ti2 Ti1 Ti2 4 2 117.19(4) no
O1 Ti1 Ti1 9_665 11_565 34.188(17) no
Bi2 Ti1 Ti1 2_554 11_565 63.05(3) no
Bi3 Ti1 Ti1 9_666 11_565 112.88(4) no
Bi1 Ti1 Ti1 4 11_565 113.225(13) no
Bi1 Ti1 Ti1 2 11_565 161.22(5) no
Ti1 Ti1 Ti1 2_565 11_565 61.29(2) no
Ti2 Ti1 Ti1 4 11_565 58.99(2) no
Ti2 Ti1 Ti1 2 11_565 107.75(4) no
O1 Ti1 Ti1 9_665 12_665 34.188(17) no
Bi2 Ti1 Ti1 2_554 12_665 63.05(3) no
Bi3 Ti1 Ti1 9_666 12_665 112.88(4) no
Bi1 Ti1 Ti1 4 12_665 161.22(5) no
Bi1 Ti1 Ti1 2 12_665 113.225(13) no
Ti1 Ti1 Ti1 2_565 12_665 61.29(2) no
Ti2 Ti1 Ti1 4 12_665 107.75(4) no
Ti2 Ti1 Ti1 2 12_665 58.99(2) no
Ti1 Ti1 Ti1 11_565 12_665 57.42(4) no
O1 Ti1 Bi2 9_665 11_666 70.76(2) no
Bi2 Ti1 Bi2 2_554 11_666 106.54(2) no
Bi3 Ti1 Bi2 9_666 11_666 71.53(2) no
Bi1 Ti1 Bi2 4 11_666 141.17(3) no
Bi1 Ti1 Bi2 2 11_666 76.984(10) no
Ti1 Ti1 Bi2 2_565 11_666 61.325(18) no
Ti2 Ti1 Bi2 4 11_666 161.73(4) no
Ti2 Ti1 Bi2 2 11_666 57.249(4) no
Ti1 Ti1 Bi2 11_565 11_666 104.57(2) no
Ti1 Ti1 Bi2 12_665 11_666 54.03(3) no
O1 Ti1 Bi2 9_665 12_566 70.76(2) no
Bi2 Ti1 Bi2 2_554 12_566 106.54(2) no
Bi3 Ti1 Bi2 9_666 12_566 71.53(2) no
Bi1 Ti1 Bi2 4 12_566 76.984(10) no
Bi1 Ti1 Bi2 2 12_566 141.17(3) no
Ti1 Ti1 Bi2 2_565 12_566 61.325(18) no
Ti2 Ti1 Bi2 4 12_566 57.249(5) no
Ti2 Ti1 Bi2 2 12_566 161.73(4) no
Ti1 Ti1 Bi2 11_565 12_566 54.03(3) no
Ti1 Ti1 Bi2 12_665 12_566 104.57(2) no
Bi2 Ti1 Bi2 11_666 12_566 121.67(4) no
Bi1 Ti2 Bi1 . 9 180.0 no
Bi1 Ti2 Bi2 . 12_556 81.606(5) no
Bi1 Ti2 Bi2 9 12_556 98.393(5) no
Bi1 Ti2 Bi2 . 4_554 98.394(5) no
Bi1 Ti2 Bi2 9 4_554 81.607(5) no
Bi2 Ti2 Bi2 12_556 4_554 180.0 no
Bi1 Ti2 Bi2 . 9_556 81.606(5) no
Bi1 Ti2 Bi2 9 9_556 98.393(5) no
Bi2 Ti2 Bi2 12_556 9_556 71.710(9) no
Bi2 Ti2 Bi2 4_554 9_556 108.290(9) no
Bi1 Ti2 Bi2 . 1_554 98.394(5) no
Bi1 Ti2 Bi2 9 1_554 81.607(5) no
Bi2 Ti2 Bi2 12_556 1_554 108.290(9) no
Bi2 Ti2 Bi2 4_554 1_554 71.710(9) no
Bi2 Ti2 Bi2 9_556 1_554 180.0 no
Bi1 Ti2 Ti1 . 10 119.52(2) no
Bi1 Ti2 Ti1 9 10 60.48(2) no
Bi2 Ti2 Ti1 12_556 10 117.005(19) no
Bi2 Ti2 Ti1 4_554 10 62.995(19) no
Bi2 Ti2 Ti1 9_556 10 56.632(18) no
Bi2 Ti2 Ti1 1_554 10 123.369(18) no
Bi1 Ti2 Ti1 . 2 60.48(2) no
Bi1 Ti2 Ti1 9 2 119.52(2) no
Bi2 Ti2 Ti1 12_556 2 62.995(19) no
Bi2 Ti2 Ti1 4_554 2 117.005(19) no
Bi2 Ti2 Ti1 9_556 2 123.369(18) no
Bi2 Ti2 Ti1 1_554 2 56.632(18) no
Ti1 Ti2 Ti1 10 2 180.00(4) no
Bi1 Ti2 Ti1 . 11 119.52(2) no
Bi1 Ti2 Ti1 9 11 60.48(2) no
Bi2 Ti2 Ti1 12_556 11 56.631(18) no
Bi2 Ti2 Ti1 4_554 11 123.369(18) no
Bi2 Ti2 Ti1 9_556 11 117.005(19) no
Bi2 Ti2 Ti1 1_554 11 62.995(19) no
Ti1 Ti2 Ti1 10 11 117.99(4) no
Ti1 Ti2 Ti1 2 11 62.01(4) no
Bi1 Ti2 Ti1 . 3 60.48(2) no
Bi1 Ti2 Ti1 9 3 119.52(2) no
Bi2 Ti2 Ti1 12_556 3 123.369(18) no
Bi2 Ti2 Ti1 4_554 3 56.631(18) no
Bi2 Ti2 Ti1 9_556 3 62.995(19) no
Bi2 Ti2 Ti1 1_554 3 117.005(19) no
Ti1 Ti2 Ti1 10 3 62.01(4) no
Ti1 Ti2 Ti1 2 3 117.99(4) no
Ti1 Ti2 Ti1 11 3 180.00(4) no
Bi1 Ti3 Bi1 2 4 66.09(4) no
Bi1 Ti3 Bi1 2 3 66.09(4) no
Bi1 Ti3 Bi1 4 3 100.91(7) no
Bi1 Ti3 Bi1 2 . 100.91(7) no
Bi1 Ti3 Bi1 4 . 66.09(4) no
Bi1 Ti3 Bi1 3 . 66.09(4) no
Bi1 Ti3 Bi2 2 4_554 145.571(2) no
Bi1 Ti3 Bi2 4 4_554 88.805(5) no
Bi1 Ti3 Bi2 3 4_554 145.571(2) no
Bi1 Ti3 Bi2 . 4_554 88.805(5) no
Bi1 Ti3 Bi2 2 1_554 145.571(2) no
Bi1 Ti3 Bi2 4 1_554 145.571(2) no
Bi1 Ti3 Bi2 3 1_554 88.805(5) no
Bi1 Ti3 Bi2 . 1_554 88.805(5) no
Bi2 Ti3 Bi2 4_554 1_554 66.51(4) no
Bi1 Ti3 Bi2 2 2_554 88.805(5) no
Bi1 Ti3 Bi2 4 2_554 88.805(5) no
Bi1 Ti3 Bi2 3 2_554 145.571(2) no
Bi1 Ti3 Bi2 . 2_554 145.571(2) no
Bi2 Ti3 Bi2 4_554 2_554 66.51(4) no
Bi2 Ti3 Bi2 1_554 2_554 101.70(7) no
Bi1 Ti3 Bi2 2 3_554 88.805(5) no
Bi1 Ti3 Bi2 4 3_554 145.571(2) no
Bi1 Ti3 Bi2 3 3_554 88.805(5) no
Bi1 Ti3 Bi2 . 3_554 145.571(2) no
Bi2 Ti3 Bi2 4_554 3_554 101.70(7) no
Bi2 Ti3 Bi2 1_554 3_554 66.51(4) no
Bi2 Ti3 Bi2 2_554 3_554 66.51(4) no
Bi1 Ti4 Bi1 4 3 109.99(7) no
Bi1 Ti4 Bi1 4 2 70.79(4) no
Bi1 Ti4 Bi1 3 2 70.79(4) no
Bi1 Ti4 Bi1 4 . 70.79(4) no
Bi1 Ti4 Bi1 3 . 70.79(4) no
Bi1 Ti4 Bi1 2 . 109.99(7) no
Bi1 Ti4 Bi2 4 3 143.4720(10) no
Bi1 Ti4 Bi2 3 3 81.667(5) no
Bi1 Ti4 Bi2 2 3 81.667(5) no
Bi1 Ti4 Bi2 . 3 143.471(2) no
Bi1 Ti4 Bi2 4 2 81.667(5) no
Bi1 Ti4 Bi2 3 2 143.4720(10) no
Bi1 Ti4 Bi2 2 2 81.667(5) no
Bi1 Ti4 Bi2 . 2 143.4710(10) no
Bi2 Ti4 Bi2 3 2 70.76(4) no
Bi1 Ti4 Bi2 4 4 81.667(5) no
Bi1 Ti4 Bi2 3 4 143.4720(10) no
Bi1 Ti4 Bi2 2 4 143.4720(10) no
Bi1 Ti4 Bi2 . 4 81.667(5) no
Bi2 Ti4 Bi2 3 4 109.93(7) no
Bi2 Ti4 Bi2 2 4 70.76(4) no
Bi1 Ti4 Bi2 4 . 143.4720(10) no
Bi1 Ti4 Bi2 3 . 81.668(5) no
Bi1 Ti4 Bi2 2 . 143.472(2) no
Bi1 Ti4 Bi2 . . 81.667(5) no
Bi2 Ti4 Bi2 3 . 70.76(4) no
Bi2 Ti4 Bi2 2 . 109.93(7) no
Bi2 Ti4 Bi2 4 . 70.76(4) no
Ti2 Bi1 Ti4 . . 150.82(4) no
Ti2 Bi1 Ti1 . 3 62.668(16) no
Ti4 Bi1 Ti1 . 3 109.028(19) no
Ti2 Bi1 Ti1 . 2 62.668(16) no
Ti4 Bi1 Ti1 . 2 109.028(19) no
Ti1 Bi1 Ti1 3 2 122.09(4) no
Ti2 Bi1 Ti3 . . 76.27(4) no
Ti4 Bi1 Ti3 . . 74.55(5) no
Ti1 Bi1 Ti3 3 . 75.04(2) no
Ti1 Bi1 Ti3 2 . 75.04(2) no
Ti2 Bi1 Bi1 . 9_556 106.253(10) no
Ti4 Bi1 Bi1 . 9_556 102.93(4) no
Ti1 Bi1 Bi1 3 9_556 106.02(2) no
Ti1 Bi1 Bi1 2 9_556 106.02(2) no
Ti3 Bi1 Bi1 . 9_556 177.48(4) no
Ti2 Bi1 Bi1 . 4 107.934(3) no
Ti4 Bi1 Bi1 . 4 54.606(18) no
Ti1 Bi1 Bi1 3 4 54.897(13) no
Ti1 Bi1 Bi1 2 4 131.480(19) no
Ti3 Bi1 Bi1 . 4 56.957(19) no
Bi1 Bi1 Bi1 9_556 4 121.663(4) no
Ti2 Bi1 Bi1 . 3 107.934(3) no
Ti4 Bi1 Bi1 . 3 54.606(18) no
Ti1 Bi1 Bi1 3 3 131.480(19) no
Ti1 Bi1 Bi1 2 3 54.897(13) no
Ti3 Bi1 Bi1 . 3 56.957(19) no
Bi1 Bi1 Bi1 9_556 3 121.663(4) no
Bi1 Bi1 Bi1 4 3 90.0 no
Ti1 Bi2 Ti2 2_556 3_556 63.110(6) no
Ti1 Bi2 Ti2 2_556 1_556 63.110(6) no
Ti2 Bi2 Ti2 3_556 1_556 122.496(7) no
Ti1 Bi2 Ti4 2_556 . 150.71(4) no
Ti2 Bi2 Ti4 3_556 . 108.320(15) no
Ti2 Bi2 Ti4 1_556 . 108.320(14) no
Ti1 Bi2 Ti1 2_556 11_556 62.93(4) no
Ti2 Bi2 Ti1 3_556 11_556 109.73(2) no
Ti2 Bi2 Ti1 1_556 11_556 59.756(18) no
Ti4 Bi2 Ti1 . 11_556 139.81(3) no
Ti1 Bi2 Ti1 2_556 12_656 62.93(4) no
Ti2 Bi2 Ti1 3_556 12_656 59.756(18) no
Ti2 Bi2 Ti1 1_556 12_656 109.73(2) no
Ti4 Bi2 Ti1 . 12_656 139.81(3) no
Ti1 Bi2 Ti1 11_556 12_656 57.35(4) no
Ti1 Bi2 Ti3 2_556 1_556 76.52(4) no
Ti2 Bi2 Ti3 3_556 1_556 74.653(16) no
Ti2 Bi2 Ti3 1_556 1_556 74.653(16) no
Ti4 Bi2 Ti3 . 1_556 74.19(5) no
Ti1 Bi2 Ti3 11_556 1_556 128.56(3) no
Ti1 Bi2 Ti3 12_656 1_556 128.56(3) no
Ti1 Bi2 Bi2 2_556 3 107.841(15) no
Ti2 Bi2 Bi2 3_556 3 54.145(4) no
Ti2 Bi2 Bi2 1_556 3 130.853(4) no
Ti4 Bi2 Bi2 . 3 54.621(18) no
Ti1 Bi2 Bi2 11_556 3 163.087(18) no
Ti1 Bi2 Bi2 12_656 3 106.151(18) no
Ti3 Bi2 Bi2 1_556 3 56.746(19) no
Ti1 Bi2 Bi2 2_556 4 107.841(15) no
Ti2 Bi2 Bi2 3_556 4 130.853(4) no
Ti2 Bi2 Bi2 1_556 4 54.145(4) no
Ti4 Bi2 Bi2 . 4 54.621(18) no
Ti1 Bi2 Bi2 11_556 4 106.151(18) no
Ti1 Bi2 Bi2 12_656 4 163.087(18) no
Ti3 Bi2 Bi2 1_556 4 56.746(19) no
Bi2 Bi2 Bi2 3 4 90.0 no
Ti1 Bi2 Bi3 2_556 9_656 104.22(2) no
Ti2 Bi2 Bi3 3_556 9_656 105.657(5) no
Ti2 Bi2 Bi3 1_556 9_656 105.657(5) no
Ti4 Bi2 Bi3 . 9_656 105.07(4) no
Ti1 Bi2 Bi3 11_556 9_656 52.029(19) no
Ti1 Bi2 Bi3 12_656 9_656 52.029(19) no
Ti3 Bi2 Bi3 1_556 9_656 179.25(4) no
Bi2 Bi2 Bi3 3 9_656 122.853(2) no
Bi2 Bi2 Bi3 4 9_656 122.853(2) no
Ti1 Bi3 Ti1 4 9_666 137.96(3) no
Ti1 Bi3 Ti1 4 10_656 137.96(3) no
Ti1 Bi3 Ti1 9_666 10_656 60.96(4) no
Ti1 Bi3 Ti1 4 3_655 60.96(4) no
Ti1 Bi3 Ti1 9_666 3_655 137.96(3) no
Ti1 Bi3 Ti1 10_656 3_655 137.96(3) no
Ti1 Bi3 Bi2 4 4_655 160.38(2) no
Ti1 Bi3 Bi2 9_666 4_655 56.443(9) no
Ti1 Bi3 Bi2 10_656 4_655 56.443(9) no
Ti1 Bi3 Bi2 3_655 4_655 99.42(2) no
Ti1 Bi3 Bi2 4 9_656 56.443(9) no
Ti1 Bi3 Bi2 9_666 9_656 160.38(2) no
Ti1 Bi3 Bi2 10_656 9_656 99.42(2) no
Ti1 Bi3 Bi2 3_655 9_656 56.443(9) no
Bi2 Bi3 Bi2 4_655 9_656 114.292(4) no
Ti1 Bi3 Bi2 4 10_666 56.443(9) no
Ti1 Bi3 Bi2 9_666 10_666 99.42(2) no
Ti1 Bi3 Bi2 10_656 10_666 160.38(2) no
Ti1 Bi3 Bi2 3_655 10_666 56.443(9) no
Bi2 Bi3 Bi2 4_655 10_666 114.292(4) no
Bi2 Bi3 Bi2 9_656 10_666 100.208(7) no
Ti1 Bi3 Bi2 4 3 99.42(2) no
Ti1 Bi3 Bi2 9_666 3 56.443(9) no
Ti1 Bi3 Bi2 10_656 3 56.443(9) no
Ti1 Bi3 Bi2 3_655 3 160.38(2) no
Bi2 Bi3 Bi2 4_655 3 100.208(7) no
Bi2 Bi3 Bi2 9_656 3 114.292(4) no
Bi2 Bi3 Bi2 10_666 3 114.292(4) no
Ti1 O1 Ti1 3_655 10_655 111.62(3) no
Ti1 O1 Ti1 3_655 4 105.25(7) no
Ti1 O1 Ti1 10_655 4 111.62(3) no
Ti1 O1 Ti1 3_655 9_665 111.62(3) no
Ti1 O1 Ti1 10_655 9_665 105.25(7) no
Ti1 O1 Ti1 4 9_665 111.62(3) no

loop_
_geom_bond_atom_site_label_1
_geom_bond_atom_site_label_2
_geom_bond_site_symmetry_2
_geom_bond_distance
Ti1 O1 9_665 1.8824(11)
Ti1 Bi2 2_554 2.8305(11)
Ti1 Bi3 9_666 2.9491(11)
Ti1 Bi1 4 2.9610(9)
Ti1 Bi1 2 2.9610(9)
Ti1 Ti1 2_565 2.992(2)
Ti1 Ti2 4 3.0228(6)
Ti1 Ti2 2 3.0227(6)
Ti1 Ti1 11_565 3.1142(19)
Ti1 Ti1 12_665 3.1142(19)
Ti1 Bi2 11_666 3.1175(6)
Ti1 Bi2 12_566 3.1175(6)
Ti2 Bi1 . 2.8488(2)
Ti2 Bi1 9 2.8488(2)
Ti2 Bi2 12_556 2.94278(11)
Ti2 Bi2 4_554 2.94278(11)
Ti2 Bi2 9_556 2.94278(11)
Ti2 Bi2 1_554 2.94278(11)
Ti2 Ti1 10 3.0228(6)
Ti2 Ti1 2 3.0228(6)
Ti2 Ti1 11 3.0228(6)
Ti2 Ti1 3 3.0228(6)
Ti3 Bi1 2 3.1227(16)
Ti3 Bi1 4 3.1227(16)
Ti3 Bi1 3 3.1227(16)
Ti3 Bi1 . 3.1228(16)
Ti3 Bi2 4_554 3.1434(16)
Ti3 Bi2 1_554 3.1434(16)
Ti3 Bi2 2_554 3.1434(16)
Ti3 Bi2 3_554 3.1434(16)
Ti4 Bi1 4 2.9398(13)
Ti4 Bi1 3 2.9398(13)
Ti4 Bi1 2 2.9398(13)
Ti4 Bi1 . 2.9399(13)
Ti4 Bi2 3 2.9771(13)
Ti4 Bi2 2 2.9771(13)
Ti4 Bi2 4 2.9771(13)
Ti4 Bi2 . 2.9771(13)
Bi1 Ti1 3 2.9610(9)
Bi1 Ti1 2 2.9610(9)
Bi1 Bi1 9_556 3.3423(4)
Bi1 Bi1 4 3.4054(3)
Bi1 Bi1 3 3.4054(3)
Bi2 Ti1 2_556 2.8305(11)
Bi2 Ti2 3_556 2.94277(11)
Bi2 Ti2 1_556 2.94276(11)
Bi2 Ti1 11_556 3.1175(6)
Bi2 Ti1 12_656 3.1175(6)
Bi2 Ti3 1_556 3.1434(16)
Bi2 Bi2 3 3.4474(3)
Bi2 Bi2 4 3.4474(3)
Bi2 Bi3 9_656 3.5482(2)
Bi3 Ti1 4 2.9491(11)
Bi3 Ti1 9_666 2.9491(11)
Bi3 Ti1 10_656 2.9491(11)
Bi3 Ti1 3_655 2.9491(11)
Bi3 Bi2 4_655 3.5482(2)
Bi3 Bi2 9_656 3.5482(2)
Bi3 Bi2 10_666 3.5482(2)
Bi3 Bi2 3 3.5482(2)
O1 Ti1 3_655 1.8824(11)
O1 Ti1 10_655 1.8824(11)
O1 Ti1 4 1.8824(11)
O1 Ti1 9_665 1.8824(11)

_cod_database_fobs_code 2242611
